data_7010350
loop_
_publ_author_name
'Brooks, Neil R.'
'Blake, Alexander J.'
'Champness, Neil R.'
'Cooke, Paul A.'
'Hubberstey, Peter'
'Proserpio, Davide M.'
'Wilson, Claire'
'Schr\"oder, Martin'

_publ_section_title
;
 Discrete molecular and extended polymeric copper(I) halide complexes
 of tetradentate thioether macrocycles
;
_journal_issue 4
_journal_name_full 'Journal of the Chemical Society, Dalton Transactions'
_journal_page_first 456
_journal_paper_doi 10.1039/b008202n
_journal_year 2001
_chemical_formula_moiety 'C8 H16 S4 Br2 Cu2'
_chemical_formula_sum 'C8 H16 Br2 Cu2 S4'
_chemical_formula_weight 527.35
_chemical_name_common {(CuBr)4([12]aneS4)2}
_chemical_name_systematic
;
Bis(copper(I)bromide) 1,4,7,10-tetrathiacyclododecane
;
_space_group_IT_number 14
_symmetry_cell_setting monoclinic
_symmetry_space_group_name_Hall '-P 2yn'
_symmetry_space_group_name_H-M 'P 1 21/n 1'
_atom_sites_solution_hydrogens geom
_atom_sites_solution_primary direct
_atom_sites_solution_secondary 'difference Fourier synthesis'
_audit_creation_method SHELXL-97
_cell_angle_alpha 90.00
_cell_angle_beta 98.68(3)
_cell_angle_gamma 90.00
_cell_formula_units_Z 4
_cell_length_a 7.295(7)
_cell_length_b 13.464(3)
_cell_length_c 15.200(3)
_cell_measurement_reflns_used 16
_cell_measurement_temperature 150(2)
_cell_measurement_theta_max 11.7
_cell_measurement_theta_min 10.15
_cell_volume 1475.8(15)
_computing_cell_refinement STADI-4
_computing_data_collection 'STADI-4 (Stoe & Cie, 1997a)'
_computing_data_reduction 'X-RED (Stoe & Cie, 1997b)'
_computing_molecular_graphics 'SHELXTL/PC version 5.03 (Sheldrick, 1994)'
_computing_publication_material SHELXL-97
_computing_structure_refinement 'SHELXL-97 (Sheldrick, 1997)'
_computing_structure_solution 'SHELXS-97 (Sheldrick, 1990)'
_diffrn_ambient_temperature 150(2)
_diffrn_measured_fraction_theta_full 0.998
_diffrn_measured_fraction_theta_max 0.998
_diffrn_measurement_device_type 'Stoe Stadi-4 four circle'
_diffrn_measurement_method omega-theta
_diffrn_radiation_monochromator graphite
_diffrn_radiation_source 'fine-focus sealed tube'
_diffrn_radiation_type MoK\a
_diffrn_radiation_wavelength 0.71073
_diffrn_reflns_av_R_equivalents 0.070
_diffrn_reflns_av_sigmaI/netI 0.0476
_diffrn_reflns_limit_h_max 8
_diffrn_reflns_limit_h_min -8
_diffrn_reflns_limit_k_max 16
_diffrn_reflns_limit_k_min 0
_diffrn_reflns_limit_l_max 18
_diffrn_reflns_limit_l_min 0
_diffrn_reflns_number 2876
_diffrn_reflns_theta_full 25.99
_diffrn_reflns_theta_max 25.99
_diffrn_reflns_theta_min 2.71
_diffrn_standards_decay_% 'linear isotropic decay 6%'
_diffrn_standards_interval_time 60
_diffrn_standards_number 3
_exptl_absorpt_coefficient_mu 8.833
_exptl_absorpt_correction_T_max 0.376
_exptl_absorpt_correction_T_min 0.222
_exptl_absorpt_correction_type psi-scan
_exptl_absorpt_process_details 'XRED (Stoe & Cie, 1997b)'
_exptl_crystal_colour colourless
_exptl_crystal_density_diffrn 2.373
_exptl_crystal_density_meas ?
_exptl_crystal_density_method .
_exptl_crystal_description tablet
_exptl_crystal_F_000 1024
_exptl_crystal_size_max 0.16
_exptl_crystal_size_mid 0.16
_exptl_crystal_size_min 0.08
_refine_diff_density_max 1.215
_refine_diff_density_min -1.366
_refine_diff_density_rms 0.233
_refine_ls_extinction_method none
_refine_ls_goodness_of_fit_ref 1.036
_refine_ls_hydrogen_treatment 'riding model'
_refine_ls_matrix_type full
_refine_ls_number_parameters 145
_refine_ls_number_reflns 2876
_refine_ls_number_restraints 0
_refine_ls_restrained_S_all 1.036
_refine_ls_R_factor_all 0.0686
_refine_ls_R_factor_gt 0.0511
_refine_ls_shift/su_max 0.000
_refine_ls_shift/su_mean 0.000
_refine_ls_structure_factor_coef Fsqd
_refine_ls_weighting_details 'w=1/[\s^2^(Fo^2^)+(0.0811P)^2^+8.062P] where P=(Fo^2^+2Fc^2^)/3'
_refine_ls_weighting_scheme calc
_refine_ls_wR_factor_gt 0.1293
_refine_ls_wR_factor_ref 0.1450
_reflns_number_gt 2261
_reflns_number_total 2876
_reflns_threshold_expression >2sigma(I)
_cod_data_source_file b008202n.txt
_cod_data_source_block 12s4b2
_cod_depositor_comments
;
The following automatic conversions were performed:
'_atom_site_symetry_multiplicity' tag replaced with
'_atom_site_symmetry_multiplicity'.

Automatic conversion script
Id: cif_correct_tags 1440 2010-10-19 06:21:57Z saulius 

The following automatic conversions were performed:

'_exptl_absorpt_correction_type' tag value 'psi-scans' was replaced
with 'psi-scan' value.

Automatic conversion script
Id: cif_fix_values 1646 2011-03-28 12:23:43Z adriana 

The following automatic conversions were performed:

'_refine_ls_weighting_scheme' value 'calc
w=1/[\s^2^(Fo^2^)+(0.0811P)^2^+8.062P] where P=(Fo^2^+2Fc^2^)/3' was
changed to 'calc'. New tag '_refine_ls_weighting_details' was
created. The value of the new tag was set to
'w=1/[\s^2^(Fo^2^)+(0.0811P)^2^+8.062P] where P=(Fo^2^+2Fc^2^)/3'.

Automatic conversion script
Id: cif_fix_values 3143 2015-03-26 13:38:13Z robertas 

The following automatic conversions were performed:

'_atom_sites_solution_primary' value 'direct methods' was changed to
'direct'.

'_atom_sites_solution_hydrogens' value 'placed geometrically' was
changed to 'geom'.

Automatic conversion script
Id: cif_fix_values 6452 2018-10-05 10:23:21Z andrius 
;
_cod_original_sg_symbol_H-M P2(1)/n
_cod_database_code 7010350

loop_
_symmetry_equiv_pos_as_xyz
'x, y, z'
'-x+1/2, y+1/2, -z+1/2'
'-x, -y, -z'
'x-1/2, -y-1/2, z-1/2'

loop_
_atom_site_label
_atom_site_type_symbol
_atom_site_fract_x
_atom_site_fract_y
_atom_site_fract_z
_atom_site_U_iso_or_equiv
_atom_site_adp_type
_atom_site_occupancy
_atom_site_symmetry_multiplicity
_atom_site_calc_flag
_atom_site_refinement_flags
_atom_site_disorder_assembly
_atom_site_disorder_group
Cu1 Cu -0.01189(14) -0.33994(8) -0.13578(7) 0.0213(3) Uani 1 1 d . . .
Cu2 Cu 0.00534(15) -0.10751(8) 0.02917(7) 0.0243(3) Uani 1 1 d . . .
Br1 Br -0.18279(11) -0.24157(6) -0.04337(5) 0.0193(2) Uani 1 1 d . . .
Br2 Br -0.18158(11) 0.02941(6) 0.08502(5) 0.0203(2) Uani 1 1 d . . .
S1 S 0.1153(3) -0.24249(15) -0.23738(13) 0.0179(4) Uani 1 1 d . . .
C2 C 0.3580(12) -0.2622(6) -0.1921(6) 0.0241(18) Uani 1 1 d . . .
H2A H 0.4344 -0.2454 -0.2385 0.029 Uiso 1 1 calc R . .
H2B H 0.3922 -0.2156 -0.1419 0.029 Uiso 1 1 calc R . .
C3 C 0.4076(13) -0.3691(6) -0.1587(6) 0.0254(19) Uani 1 1 d . . .
H3A H 0.5430 -0.3747 -0.1394 0.031 Uiso 1 1 calc R . .
H3B H 0.3712 -0.4173 -0.2073 0.031 Uiso 1 1 calc R . .
S4 S 0.2848(3) -0.39591(15) -0.06581(14) 0.0218(4) Uani 1 1 d . . .
C5 C 0.2553(12) -0.5296(6) -0.0759(6) 0.0235(18) Uani 1 1 d . . .
H5A H 0.3755 -0.5594 -0.0843 0.028 Uiso 1 1 calc R . .
H5B H 0.2231 -0.5555 -0.0192 0.028 Uiso 1 1 calc R . .
C6 C 0.1082(11) -0.5638(6) -0.1515(5) 0.0205(17) Uani 1 1 d . . .
H6A H 0.0917 -0.6366 -0.1471 0.025 Uiso 1 1 calc R . .
H6B H 0.1512 -0.5498 -0.2090 0.025 Uiso 1 1 calc R . .
S7 S -0.1120(3) -0.50344(15) -0.14987(14) 0.0209(4) Uani 1 1 d . . .
C8 C -0.2346(11) -0.5451(6) -0.2572(6) 0.0201(17) Uani 1 1 d . . .
H8A H -0.2170 -0.6177 -0.2621 0.024 Uiso 1 1 calc R . .
H8B H -0.3689 -0.5329 -0.2587 0.024 Uiso 1 1 calc R . .
C9 C -0.1728(13) -0.4951(6) -0.3373(6) 0.0250(19) Uani 1 1 d . . .
H9A H -0.2175 -0.5339 -0.3916 0.030 Uiso 1 1 calc R . .
H9B H -0.0357 -0.4933 -0.3297 0.030 Uiso 1 1 calc R . .
S10 S -0.2632(3) -0.36914(15) -0.35030(14) 0.0208(4) Uani 1 1 d . . .
C11 C -0.0812(13) -0.3076(7) -0.3981(6) 0.029(2) Uani 1 1 d . . .
H11A H -0.0722 -0.3390 -0.4561 0.034 Uiso 1 1 calc R . .
H11B H -0.1182 -0.2375 -0.4098 0.034 Uiso 1 1 calc R . .
C12 C 0.1123(12) -0.3088(7) -0.3416(6) 0.027(2) Uani 1 1 d . . .
H12A H 0.2025 -0.2779 -0.3758 0.033 Uiso 1 1 calc R . .
H12B H 0.1509 -0.3785 -0.3289 0.033 Uiso 1 1 calc R . .

loop_
_atom_site_aniso_label
_atom_site_aniso_U_11
_atom_site_aniso_U_22
_atom_site_aniso_U_33
_atom_site_aniso_U_23
_atom_site_aniso_U_13
_atom_site_aniso_U_12
Cu1 0.0233(5) 0.0202(5) 0.0212(6) -0.0009(4) 0.0064(4) 0.0017(4)
Cu2 0.0256(6) 0.0228(6) 0.0233(6) -0.0020(4) -0.0003(4) -0.0025(4)
Br1 0.0227(4) 0.0156(4) 0.0210(4) -0.0038(3) 0.0078(3) -0.0024(3)
Br2 0.0228(4) 0.0179(4) 0.0209(4) -0.0004(3) 0.0056(3) -0.0006(3)
S1 0.0199(10) 0.0169(9) 0.0166(10) -0.0012(8) 0.0018(8) -0.0006(8)
C2 0.026(4) 0.020(4) 0.027(5) 0.002(4) 0.005(4) 0.000(4)
C3 0.029(5) 0.020(4) 0.028(5) 0.005(4) 0.006(4) -0.002(4)
S4 0.0261(11) 0.0183(10) 0.0196(10) -0.0001(8) -0.0015(8) -0.0006(8)
C5 0.029(5) 0.021(4) 0.018(4) -0.004(3) -0.006(3) 0.005(4)
C6 0.025(4) 0.017(4) 0.019(4) -0.005(3) -0.002(3) 0.001(3)
S7 0.0250(10) 0.0192(10) 0.0186(10) -0.0006(8) 0.0039(8) 0.0006(8)
C8 0.015(4) 0.015(4) 0.031(5) -0.004(3) 0.003(3) -0.001(3)
C9 0.039(5) 0.015(4) 0.020(4) -0.001(3) 0.002(4) 0.004(4)
S10 0.0251(10) 0.0178(10) 0.0189(10) -0.0009(8) 0.0009(8) -0.0008(8)
C11 0.035(5) 0.029(5) 0.023(5) 0.003(4) 0.006(4) -0.013(4)
C12 0.030(5) 0.033(5) 0.022(5) -0.010(4) 0.015(4) -0.008(4)

loop_
_atom_type_symbol
_atom_type_description
_atom_type_scat_dispersion_real
_atom_type_scat_dispersion_imag
_atom_type_scat_source
C C 0.0033 0.0016 'International Tables Vol C Tables 4.2.6.8 and 6.1.1.4'
H H 0.0000 0.0000 'International Tables Vol C Tables 4.2.6.8 and 6.1.1.4'
S S 0.1246 0.1234 'International Tables Vol C Tables 4.2.6.8 and 6.1.1.4'
Cu Cu 0.3201 1.2651 'International Tables Vol C Tables 4.2.6.8 and 6.1.1.4'
Br Br -0.2901 2.4595 'International Tables Vol C Tables 4.2.6.8 and 6.1.1.4'

loop_
_geom_angle_atom_site_label_1
_geom_angle_atom_site_label_2
_geom_angle_atom_site_label_3
_geom_angle
_geom_angle_site_symmetry_1
_geom_angle_site_symmetry_3
_geom_angle_publ_flag
S7 Cu1 S1 128.78(8) . . y
S7 Cu1 S4 89.60(9) . . y
S1 Cu1 S4 92.77(9) . . y
S7 Cu1 Br1 113.09(7) . . y
S1 Cu1 Br1 111.75(7) . . y
S4 Cu1 Br1 115.35(8) . . y
S10 Cu2 Br1 123.52(8) 4_656 . y
S10 Cu2 Br2 101.54(8) 4_656 . y
Br1 Cu2 Br2 113.57(7) . . y
S10 Cu2 Br2 102.29(9) 4_656 3 y
Br1 Cu2 Br2 107.89(5) . 3 y
Br2 Cu2 Br2 106.47(5) . 3 y
S10 Cu2 Cu2 110.18(7) 4_656 3 ?
Br1 Cu2 Cu2 126.17(6) . 3 ?
Br2 Cu2 Cu2 53.58(4) . 3 ?
Br2 Cu2 Cu2 52.88(4) 3 3 ?
Cu1 Br1 Cu2 111.49(7) . . y
Cu2 Br2 Cu2 73.53(5) . 3 y
C12 S1 C2 98.1(4) . . ?
C12 S1 Cu1 110.4(3) . . ?
C2 S1 Cu1 97.4(3) . . ?
C3 C2 S1 115.2(6) . . ?
C2 C3 S4 108.7(6) . . ?
C5 S4 C3 101.4(4) . . ?
C5 S4 Cu1 100.8(3) . . ?
C3 S4 Cu1 96.4(3) . . ?
C6 C5 S4 115.2(6) . . ?
C5 C6 S7 112.4(6) . . ?
C6 S7 C8 99.6(4) . . ?
C6 S7 Cu1 99.3(3) . . ?
C8 S7 Cu1 118.6(3) . . ?
C9 C8 S7 114.5(6) . . ?
C8 C9 S10 110.7(6) . . ?
C11 S10 C9 101.2(4) . . ?
C11 S10 Cu2 103.7(3) . 4 ?
C9 S10 Cu2 99.7(3) . 4 ?
C12 C11 S10 116.0(6) . . ?
C11 C12 S1 111.7(6) . . ?

loop_
_geom_bond_atom_site_label_1
_geom_bond_atom_site_label_2
_geom_bond_distance
_geom_bond_site_symmetry_2
_geom_bond_publ_flag
Cu1 S1 2.324(2) . y
Cu1 S4 2.385(3) . y
Cu1 S7 2.319(2) . y
Cu2 S10 2.318(3) 4_656 y
Cu1 Br1 2.4104(15) . y
Cu2 Br1 2.4291(15) . y
Cu2 Br2 2.5155(16) . y
Cu2 Br2 2.5386(16) 3 y
Cu2 Cu2 3.025(2) 3 y
Br2 Cu2 2.5386(16) 3 ?
S1 C12 1.816(8) . ?
S1 C2 1.820(9) . ?
C2 C3 1.550(12) . ?
C3 S4 1.819(9) . ?
S4 C5 1.816(9) . ?
C5 C6 1.521(11) . ?
C6 S7 1.804(8) . ?
S7 C8 1.826(9) . ?
C8 C9 1.519(12) . ?
C9 S10 1.819(8) . ?
S10 C11 1.807(9) . ?
S10 Cu2 2.318(3) 4 ?
C11 C12 1.537(13) . ?

loop_
_geom_torsion_atom_site_label_1
_geom_torsion_atom_site_label_2
_geom_torsion_atom_site_label_3
_geom_torsion_atom_site_label_4
_geom_torsion
_geom_torsion_site_symmetry_1
_geom_torsion_site_symmetry_2
_geom_torsion_site_symmetry_3
_geom_torsion_site_symmetry_4
_geom_torsion_publ_flag
S7 Cu1 Br1 Cu2 151.48(7) . . . . ?
S1 Cu1 Br1 Cu2 -53.96(8) . . . . ?
S4 Cu1 Br1 Cu2 50.32(9) . . . . ?
S10 Cu2 Br1 Cu1 -75.40(10) 4_656 . . . ?
Br2 Cu2 Br1 Cu1 161.18(5) . . . . ?
Br2 Cu2 Br1 Cu1 43.42(6) 3 . . . ?
Cu2 Cu2 Br1 Cu1 100.08(8) 3 . . . ?
S10 Cu2 Br2 Cu2 106.67(8) 4_656 . . 3 ?
Br1 Cu2 Br2 Cu2 -118.58(7) . . . 3 ?
Br2 Cu2 Br2 Cu2 0.0 3 . . 3 ?
S7 Cu1 S1 C12 4.9(4) . . . . ?
S4 Cu1 S1 C12 96.6(3) . . . . ?
Br1 Cu1 S1 C12 -144.7(3) . . . . ?
S7 Cu1 S1 C2 -96.7(3) . . . . ?
S4 Cu1 S1 C2 -5.0(3) . . . . ?
Br1 Cu1 S1 C2 113.8(3) . . . . ?
C12 S1 C2 C3 -73.2(7) . . . . y
Cu1 S1 C2 C3 38.8(7) . . . . ?
S1 C2 C3 S4 -63.8(8) . . . . y
C2 C3 S4 C5 150.7(6) . . . . y
C2 C3 S4 Cu1 48.3(6) . . . . ?
S7 Cu1 S4 C5 4.8(3) . . . . ?
S1 Cu1 S4 C5 -124.0(3) . . . . ?
Br1 Cu1 S4 C5 120.3(3) . . . . ?
S7 Cu1 S4 C3 107.7(3) . . . . ?
S1 Cu1 S4 C3 -21.1(3) . . . . ?
Br1 Cu1 S4 C3 -136.8(3) . . . . ?
C3 S4 C5 C6 -74.6(7) . . . . y
Cu1 S4 C5 C6 24.3(7) . . . . ?
S4 C5 C6 S7 -52.0(8) . . . . y
C5 C6 S7 C8 170.6(6) . . . . y
C5 C6 S7 Cu1 49.3(6) . . . . ?
S1 Cu1 S7 C6 67.0(3) . . . . ?
S4 Cu1 S7 C6 -26.3(3) . . . . ?
Br1 Cu1 S7 C6 -143.8(3) . . . . ?
S1 Cu1 S7 C8 -39.3(3) . . . . ?
S4 Cu1 S7 C8 -132.6(3) . . . . ?
Br1 Cu1 S7 C8 109.9(3) . . . . ?
C6 S7 C8 C9 -73.6(6) . . . . y
Cu1 S7 C8 C9 32.5(7) . . . . ?
S7 C8 C9 S10 -75.3(7) . . . . y
C8 C9 S10 C11 148.4(6) . . . . y
C8 C9 S10 Cu2 -105.4(6) . . . 4 ?
C9 S10 C11 C12 -59.8(8) . . . . y
Cu2 S10 C11 C12 -162.8(6) 4 . . . ?
S10 C11 C12 S1 -63.3(8) . . . . y
C2 S1 C12 C11 179.3(6) . . . . y
Cu1 S1 C12 C11 78.3(7) . . . . ?
